data_4122793
loop_
_publ_author_name
'Okamura, Taka-Aki'
'Furuya, Ryosuke'
'Onitsuka, Kiyotaka'

_publ_section_title
;
 Regulation of the Hydrolytic Activity of Mg(2+)-Dependent Phosphatase
 Models by Intramolecular NH&#x00B7;&#x00B7;&#x00B7;O Hydrogen Bonds.
;
_journal_issue 42
_journal_name_full 'Journal of the American Chemical Society'
_journal_page_first 14639
_journal_page_last 14641
_journal_paper_doi 10.1021/ja509006x
_journal_volume 136
_journal_year 2014
_chemical_formula_moiety 'C106 H152 N2 O24 Zn'
_chemical_formula_sum 'C106 H152 N2 O24 Zn'
_chemical_formula_weight 1903.66
_chemical_name_systematic
;
[Zn(H2O)4{O2CC6H4NHCOC(C6H4-t-Bu)3}2]-7(dioxane)
;
_space_group_crystal_system triclinic
_space_group_IT_number 2
_space_group_name_Hall '-P 1'
_space_group_name_H-M_alt 'P -1'
_symmetry_space_group_name_Hall '-P 1'
_symmetry_space_group_name_H-M 'P -1'
_atom_sites_solution_hydrogens mixed
_audit_creation_date 2014-08-25
_audit_creation_method SHELXL-2014/6
_cell_angle_alpha 84.685(6)
_cell_angle_beta 82.201(6)
_cell_angle_gamma 85.359(6)
_cell_formula_units_Z 1
_cell_length_a 11.0889(12)
_cell_length_b 14.4891(16)
_cell_length_c 16.502(2)
_cell_measurement_reflns_used 5217
_cell_measurement_temperature 200
_cell_measurement_theta_max 27.42
_cell_measurement_theta_min 3.00
_cell_volume 2609.2(5)
_computing_cell_refinement 'RAPID AUTO (Rigaku, 2006)'
_computing_data_collection 'RAPID AUTO (Rigaku, 2006)'
_computing_data_reduction 'RAPID AUTO (Rigaku, 2006)'
_computing_molecular_graphics 'CrystalStructure 4.0 (Rigaku, 2010)'
_computing_publication_material 'CrystalStructure 4.0 (Rigaku, 2010)'
_computing_structure_refinement 'SHELXL-2014/6 (Sheldrick, 2014)'
_computing_structure_solution 'SIR92 (Altomare et al., 1994)'
_diffrn_ambient_temperature 200
_diffrn_detector_area_resol_mean 10.000
_diffrn_measured_fraction_theta_full 0.968
_diffrn_measured_fraction_theta_max 0.996
_diffrn_measurement_device_type 'Rigaku R-AXIS RAPID II'
_diffrn_measurement_method \w
_diffrn_radiation_type MoK\a
_diffrn_radiation_wavelength 0.71075
_diffrn_reflns_av_R_equivalents 0.2073
_diffrn_reflns_av_unetI/netI 0.3145
_diffrn_reflns_Laue_measured_fraction_full 0.968
_diffrn_reflns_Laue_measured_fraction_max 0.996
_diffrn_reflns_limit_h_max 13
_diffrn_reflns_limit_h_min -13
_diffrn_reflns_limit_k_max 14
_diffrn_reflns_limit_k_min -17
_diffrn_reflns_limit_l_max 19
_diffrn_reflns_limit_l_min -19
_diffrn_reflns_number 19624
_diffrn_reflns_point_group_measured_fraction_full 0.968
_diffrn_reflns_point_group_measured_fraction_max 0.996
_diffrn_reflns_theta_full 25.242
_diffrn_reflns_theta_max 24.999
_diffrn_reflns_theta_min 2.999
_diffrn_source
;
 MicroMax-007HF microfocus rotating anode X-ray generator
;
_exptl_absorpt_coefficient_mu 0.306
_exptl_absorpt_correction_type none
_exptl_crystal_colour colorless
_exptl_crystal_density_diffrn 1.211
_exptl_crystal_density_method 'not measured'
_exptl_crystal_description needle
_exptl_crystal_F_000 1024
_exptl_crystal_size_max 0.250
_exptl_crystal_size_mid 0.030
_exptl_crystal_size_min 0.020
_refine_diff_density_max 0.439
_refine_diff_density_min -0.384
_refine_diff_density_rms 0.058
_refine_ls_extinction_method none
_refine_ls_goodness_of_fit_ref 0.945
_refine_ls_hydrogen_treatment mixed
_refine_ls_matrix_type full
_refine_ls_number_parameters 718
_refine_ls_number_reflns 9146
_refine_ls_number_restraints 416
_refine_ls_restrained_S_all 0.975
_refine_ls_R_factor_all 0.2576
_refine_ls_R_factor_gt 0.0846
_refine_ls_shift/su_max 0.002
_refine_ls_shift/su_mean 0.000
_refine_ls_structure_factor_coef Fsqd
_refine_ls_weighting_details 'w=1/[\s^2^(Fo^2^)+(0.0144P)^2^] where P=(Fo^2^+2Fc^2^)/3'
_refine_ls_weighting_scheme calc
_refine_ls_wR_factor_gt 0.1152
_refine_ls_wR_factor_ref 0.1484
_reflns_Friedel_coverage 0.000
_reflns_number_gt 2862
_reflns_number_total 9146
_reflns_threshold_expression 'I > 2\s(I)'
_cod_data_source_file ja509006x_si_002.cif
_cod_data_source_block Zn-L2-7(dioxane)
_cod_depositor_comments 'Adding full bibliography for 4122790--4122793.cif.'
_cod_original_cell_volume 2609.3(5)
_cod_database_code 4122793
_shelx_space_group_comment
;
The symmetry employed for this shelxl refinement is uniquely defined
by the following loop, which should always be used as a source of
symmetry information in preference to the above space-group names.
They are only intended as comments.
;
_shelx_estimated_absorpt_t_min 0.927
_shelx_estimated_absorpt_t_max 0.994
_shelxl_version_number 2014/6

loop_
_space_group_symop_operation_xyz
'x, y, z'
'-x, -y, -z'

loop_
_atom_site_label
_atom_site_type_symbol
_atom_site_fract_x
_atom_site_fract_y
_atom_site_fract_z
_atom_site_U_iso_or_equiv
_atom_site_adp_type
_atom_site_occupancy
_atom_site_site_symmetry_order
_atom_site_calc_flag
_atom_site_refinement_flags_posn
_atom_site_refinement_flags_adp
_atom_site_refinement_flags_occupancy
_atom_site_disorder_assembly
_atom_site_disorder_group
Zn1 Zn 0.0000 1.0000 0.0000 0.0587(4) Uani 1 2 d S . P . .
O1 O 0.3888(3) 0.5388(2) 0.1202(3) 0.0597(14) Uani 1 1 d . . . . .
O2 O 0.1359(3) 1.0983(3) -0.0392(3) 0.0698(16) Uani 1 1 d D . . . .
H2 H 0.204(3) 1.075(3) -0.029(4) 0.084 Uiso 1 1 d D U . . .
H3 H 0.138(5) 1.152(2) -0.023(4) 0.084 Uiso 1 1 d D U . . .
O3 O 0.0465(3) 0.9956(3) 0.1196(3) 0.0619(15) Uani 1 1 d D . . . .
H4 H 0.098(3) 0.952(2) 0.128(4) 0.074 Uiso 1 1 d D U . . .
H5 H -0.008(4) 0.973(4) 0.154(3) 0.074 Uiso 1 1 d D U . . .
O11 O 0.1324(3) 0.8987(2) -0.0312(3) 0.0597(14) Uani 1 1 d . . . . .
O12 O 0.1919(4) 0.8502(3) 0.0895(4) 0.0743(16) Uani 1 1 d . . . . .
O21 O 0.6178(4) 0.9588(3) 0.0124(5) 0.097(2) Uani 1 1 d . . . . .
O31 O 0.8694(4) 0.9601(4) 0.2578(4) 0.109(2) Uani 1 1 d . U . . .
O32 O 0.6377(5) 0.9201(5) 0.3268(5) 0.138(2) Uani 1 1 d . U . . .
O41 O 0.1184(4) 0.2686(3) 0.0330(4) 0.102(2) Uani 1 1 d . . . . .
O42 O 0.1007(7) 0.2511(4) 0.2043(5) 0.139(3) Uani 1 1 d . . . . .
O51 O -0.0023(13) 0.6717(10) 0.6314(11) 0.163(4) Uani 0.5 1 d D U P A 1
O52 O 0.1970(12) 0.7125(9) 0.5138(10) 0.167(4) Uani 0.5 1 d D U P A 1
O51B O 0.1119(12) 0.6020(11) 0.5667(11) 0.134(4) Uani 0.5 1 d D U P B 2
O52B O -0.0619(10) 0.7334(9) 0.5190(10) 0.168(4) Uani 0.5 1 d D U P B 2
N1 N 0.3228(3) 0.6910(3) 0.0983(4) 0.0445(15) Uani 1 1 d D . . . .
H1 H 0.281(3) 0.744(2) 0.120(3) 0.053 Uiso 1 1 d D U . . .
C1 C 0.2015(5) 0.8493(4) 0.0146(5) 0.054(2) Uani 1 1 d . . . . .
C11 C 0.2964(4) 0.7837(4) -0.0280(5) 0.0477(19) Uani 1 1 d . . . . .
C12 C 0.3591(4) 0.7078(4) 0.0139(5) 0.0415(18) Uani 1 1 d . . . . .
C13 C 0.4503(4) 0.6548(4) -0.0310(5) 0.0438(19) Uani 1 1 d . . . . .
H6 H 0.4918 0.6037 -0.0036 0.053 Uiso 1 1 calc R U . . .
C14 C 0.4807(5) 0.6740(4) -0.1116(5) 0.059(2) Uani 1 1 d . . . . .
H7 H 0.5450 0.6370 -0.1396 0.071 Uiso 1 1 calc R U . . .
C15 C 0.4217(5) 0.7464(4) -0.1564(4) 0.063(2) Uani 1 1 d . . . . .
H8 H 0.4419 0.7585 -0.2140 0.076 Uiso 1 1 calc R U . . .
C16 C 0.3305(5) 0.8001(4) -0.1107(5) 0.056(2) Uani 1 1 d . . . . .
H9 H 0.2900 0.8510 -0.1388 0.067 Uiso 1 1 calc R U . . .
C17 C 0.3294(4) 0.6081(4) 0.1445(4) 0.0418(18) Uani 1 1 d . . . . .
C18 C 0.2467(4) 0.6086(3) 0.2290(4) 0.0425(18) Uani 1 1 d . . . . .
C21 C 0.5099(7) 0.9322(5) 0.0596(6) 0.115(4) Uani 1 1 d . . . . .
H58 H 0.5275 0.9110 0.1158 0.137 Uiso 1 1 calc R U . . .
H59 H 0.4811 0.8790 0.0359 0.137 Uiso 1 1 calc R U . . .
C22 C 0.4120(6) 1.0068(6) 0.0645(7) 0.111(4) Uani 1 1 d . . . . .
H61 H 0.3386 0.9828 0.0982 0.133 Uiso 1 1 calc R U . . .
H60 H 0.4380 1.0581 0.0923 0.133 Uiso 1 1 calc R U . . .
C31 C 0.8250(6) 0.8707(6) 0.2588(6) 0.124(4) Uani 1 1 d . U . . .
H62 H 0.8638 0.8401 0.2096 0.148 Uiso 1 1 calc R U . . .
H63 H 0.8463 0.8318 0.3081 0.148 Uiso 1 1 calc R U . . .
C32 C 0.7028(10) 0.8785(8) 0.2596(9) 0.208(6) Uani 1 1 d . U . . .
H64 H 0.6742 0.8156 0.2587 0.250 Uiso 1 1 calc R U . . .
H65 H 0.6835 0.9152 0.2088 0.250 Uiso 1 1 calc R U . . .
C33 C 0.6780(8) 1.0119(5) 0.3273(6) 0.131(4) Uani 1 1 d D U . . .
H67 H 0.6493 1.0524 0.2811 0.157 Uiso 1 1 calc R U . . .
H66 H 0.6430 1.0387 0.3791 0.157 Uiso 1 1 calc R U . . .
C34 C 0.8002(8) 1.0081(7) 0.3203(7) 0.166(5) Uani 1 1 d D U . . .
H68 H 0.8246 0.9801 0.3732 0.199 Uiso 1 1 calc R U . . .
H69 H 0.8248 1.0729 0.3135 0.199 Uiso 1 1 calc R U . . .
C41 C 0.0098(8) 0.3008(7) 0.0851(8) 0.149(6) Uani 1 1 d . . . . .
H70 H -0.0628 0.2982 0.0567 0.179 Uiso 1 1 calc R U . . .
H71 H 0.0163 0.3662 0.0958 0.179 Uiso 1 1 calc R U . . .
C42 C -0.0049(10) 0.2428(7) 0.1636(9) 0.164(6) Uani 1 1 d . . . . .
H73 H -0.0801 0.2642 0.1983 0.197 Uiso 1 1 calc R U . . .
H72 H -0.0112 0.1772 0.1535 0.197 Uiso 1 1 calc R U . . .
C43 C 0.2050(8) 0.2192(5) 0.1583(7) 0.115(4) Uani 1 1 d . . . . .
H75 H 0.2000 0.1528 0.1501 0.137 Uiso 1 1 calc R U . . .
H74 H 0.2759 0.2244 0.1876 0.137 Uiso 1 1 calc R U . . .
C44 C 0.2225(6) 0.2754(5) 0.0748(6) 0.110(4) Uani 1 1 d . . . . .
H76 H 0.2318 0.3412 0.0826 0.132 Uiso 1 1 calc R U . . .
H77 H 0.2974 0.2510 0.0415 0.132 Uiso 1 1 calc R U . . .
C51 C 0.0993(16) 0.7342(13) 0.6413(13) 0.145(5) Uani 0.5 1 d D U P A 1
H78 H 0.0628 0.7842 0.6758 0.174 Uiso 0.5 1 calc R U P A 1
H79 H 0.1593 0.6966 0.6721 0.174 Uiso 0.5 1 calc R U P A 1
C52 C 0.1626(16) 0.7755(10) 0.5707(12) 0.120(4) Uani 0.5 1 d D U P A 1
H81 H 0.1103 0.8270 0.5472 0.143 Uiso 0.5 1 calc R U P A 1
H80 H 0.2360 0.8020 0.5847 0.143 Uiso 0.5 1 calc R U P A 1
C53 C 0.0925(18) 0.6658(14) 0.4958(13) 0.151(4) Uani 0.5 1 d D U P A 1
H82 H 0.1183 0.6240 0.4515 0.182 Uiso 0.5 1 calc R U P A 1
H83 H 0.0289 0.7122 0.4777 0.182 Uiso 0.5 1 calc R U P A 1
C54 C 0.044(2) 0.6119(17) 0.5722(14) 0.138(5) Uani 0.5 1 d D U P A 1
H85 H -0.0207 0.5737 0.5610 0.165 Uiso 0.5 1 calc R U P A 1
H84 H 0.1105 0.5696 0.5924 0.165 Uiso 0.5 1 calc R U P A 1
C51B C 0.098(2) 0.6803(13) 0.6069(15) 0.153(4) Uani 0.5 1 d D U P B 2
H78B H 0.1792 0.7000 0.6139 0.183 Uiso 0.5 1 calc R U P B 2
H79B H 0.0523 0.6675 0.6621 0.183 Uiso 0.5 1 calc R U P B 2
C52B C 0.033(2) 0.7541(13) 0.5621(14) 0.161(4) Uani 0.5 1 d D U P B 2
H81B H -0.0019 0.7997 0.6015 0.193 Uiso 0.5 1 calc R U P B 2
H80B H 0.0940 0.7859 0.5220 0.193 Uiso 0.5 1 calc R U P B 2
C53B C -0.0469(17) 0.6474(13) 0.4944(14) 0.160(5) Uani 0.5 1 d D U P B 2
H82B H -0.0421 0.6543 0.4338 0.192 Uiso 0.5 1 calc R U P B 2
H83B H -0.1235 0.6175 0.5151 0.192 Uiso 0.5 1 calc R U P B 2
C54B C 0.0497(18) 0.5822(13) 0.5133(14) 0.152(5) Uani 0.5 1 d D U P B 2
H85B H 0.0148 0.5219 0.5318 0.182 Uiso 0.5 1 calc R U P B 2
H84B H 0.1055 0.5734 0.4620 0.182 Uiso 0.5 1 calc R U P B 2
C111 C 0.2442(4) 0.7029(4) 0.2619(4) 0.0440(18) Uani 1 1 d . . . . .
C112 C 0.1401(4) 0.7568(4) 0.2839(4) 0.059(2) Uani 1 1 d . . . . .
H10 H 0.0637 0.7348 0.2777 0.071 Uiso 1 1 calc R U . . .
C113 C 0.1418(5) 0.8424(4) 0.3150(5) 0.075(2) Uani 1 1 d . . . . .
H11 H 0.0666 0.8772 0.3283 0.090 Uiso 1 1 calc R U . . .
C114 C 0.2487(6) 0.8792(4) 0.3273(4) 0.063(2) Uani 1 1 d . . . . .
C115 C 0.3559(5) 0.8258(4) 0.3023(4) 0.061(2) Uani 1 1 d . . . . .
H12 H 0.4325 0.8485 0.3069 0.073 Uiso 1 1 calc R U . . .
C116 C 0.3533(4) 0.7409(4) 0.2713(4) 0.0523(19) Uani 1 1 d . . . . .
H13 H 0.4284 0.7068 0.2556 0.063 Uiso 1 1 calc R U . . .
C117 C 0.2551(7) 0.9716(5) 0.3612(6) 0.088(3) Uani 1 1 d . . . . .
C118 C 0.3282(6) 0.9571(4) 0.4342(5) 0.098(3) Uani 1 1 d . U . . .
H14 H 0.4127 0.9360 0.4151 0.117 Uiso 1 1 calc R U . . .
H15 H 0.2917 0.9101 0.4746 0.117 Uiso 1 1 calc R U . . .
H16 H 0.3271 1.0157 0.4595 0.117 Uiso 1 1 calc R U . . .
C119 C 0.1339(7) 1.0167(5) 0.3863(7) 0.179(5) Uani 1 1 d . U . . .
H18 H 0.1430 1.0739 0.4116 0.215 Uiso 1 1 calc R U . . .
H17 H 0.0868 0.9744 0.4260 0.215 Uiso 1 1 calc R U . . .
H19 H 0.0911 1.0317 0.3381 0.215 Uiso 1 1 calc R U . . .
C120 C 0.3243(9) 1.0360(5) 0.2953(6) 0.155(4) Uani 1 1 d . U . . .
H22 H 0.4112 1.0154 0.2888 0.186 Uiso 1 1 calc R U . . .
H20 H 0.3139 1.0997 0.3118 0.186 Uiso 1 1 calc R U . . .
H21 H 0.2921 1.0341 0.2431 0.186 Uiso 1 1 calc R U . . .
C121 C 0.1172(5) 0.5876(3) 0.2124(5) 0.051(2) Uani 1 1 d . . . . .
C122 C 0.0326(5) 0.5618(4) 0.2759(5) 0.081(2) Uani 1 1 d . . . . .
H23 H 0.0552 0.5532 0.3297 0.098 Uiso 1 1 calc R U . . .
C123 C -0.0883(5) 0.5471(4) 0.2645(5) 0.084(3) Uani 1 1 d . . . . .
H24 H -0.1449 0.5292 0.3107 0.100 Uiso 1 1 calc R U . . .
C124 C -0.1247(5) 0.5580(4) 0.1893(6) 0.068(2) Uani 1 1 d . . . . .
C125 C -0.0380(5) 0.5779(5) 0.1250(5) 0.093(3) Uani 1 1 d . . . . .
H25 H -0.0591 0.5814 0.0708 0.112 Uiso 1 1 calc R U . . .
C126 C 0.0817(5) 0.5934(4) 0.1360(5) 0.074(2) Uani 1 1 d . . . . .
H26 H 0.1391 0.6082 0.0894 0.088 Uiso 1 1 calc R U . . .
C127 C -0.2584(5) 0.5470(5) 0.1749(6) 0.076(3) Uani 1 1 d . . . . .
C128 C -0.3207(5) 0.6430(5) 0.1705(7) 0.162(5) Uani 1 1 d . U . . .
H28 H -0.3254 0.6686 0.2239 0.194 Uiso 1 1 calc R U . . .
H29 H -0.4032 0.6400 0.1563 0.194 Uiso 1 1 calc R U . . .
H27 H -0.2740 0.6829 0.1285 0.194 Uiso 1 1 calc R U . . .
C129 C -0.3242(6) 0.4838(6) 0.2436(6) 0.157(4) Uani 1 1 d . U . . .
H30 H -0.3305 0.5125 0.2956 0.188 Uiso 1 1 calc R U . . .
H32 H -0.2780 0.4234 0.2482 0.188 Uiso 1 1 calc R U . . .
H31 H -0.4061 0.4752 0.2309 0.188 Uiso 1 1 calc R U . . .
C130 C -0.2632(5) 0.5061(4) 0.0950(5) 0.078(3) Uani 1 1 d . U . . .
H33 H -0.3484 0.4997 0.0880 0.093 Uiso 1 1 calc R U . . .
H34 H -0.2186 0.4449 0.0953 0.093 Uiso 1 1 calc R U . . .
H35 H -0.2258 0.5472 0.0495 0.093 Uiso 1 1 calc R U . . .
C131 C 0.2939(4) 0.5300(4) 0.2897(4) 0.0469(19) Uani 1 1 d . U . . .
C132 C 0.2887(4) 0.4377(4) 0.2741(4) 0.055(2) Uani 1 1 d . U . . .
H36 H 0.2582 0.4238 0.2258 0.067 Uiso 1 1 calc R U . . .
C133 C 0.3283(5) 0.3645(4) 0.3291(5) 0.059(2) Uani 1 1 d . U . . .
H37 H 0.3236 0.3022 0.3168 0.071 Uiso 1 1 calc R U . . .
C134 C 0.3733(5) 0.3804(4) 0.4000(5) 0.073(2) Uani 1 1 d D U . . .
C135 C 0.3766(6) 0.4728(4) 0.4143(5) 0.098(3) Uani 1 1 d . U . . .
H38 H 0.4066 0.4873 0.4625 0.118 Uiso 1 1 calc R U . . .
C136 C 0.3374(5) 0.5451(4) 0.3603(5) 0.082(3) Uani 1 1 d . U . . .
H39 H 0.3411 0.6072 0.3732 0.098 Uiso 1 1 calc R U . . .
C137 C 0.4414(13) 0.3060(10) 0.4565(11) 0.064(5) Uani 0.5 1 d D U P C 1
C138 C 0.5794(9) 0.3021(10) 0.4438(11) 0.111(6) Uani 0.5 1 d D U P C 1
H42 H 0.6113 0.2599 0.4870 0.133 Uiso 0.5 1 calc R U P C 1
H41 H 0.6066 0.3644 0.4461 0.133 Uiso 0.5 1 calc R U P C 1
H40 H 0.6098 0.2795 0.3901 0.133 Uiso 0.5 1 calc R U P C 1
C139 C 0.396(2) 0.323(2) 0.5464(14) 0.082(6) Uani 0.5 1 d D U P C 1
H44 H 0.4339 0.2746 0.5825 0.098 Uiso 0.5 1 calc R U P C 1
H45 H 0.3073 0.3206 0.5564 0.098 Uiso 0.5 1 calc R U P C 1
H43 H 0.4186 0.3839 0.5577 0.098 Uiso 0.5 1 calc R U P C 1
C140 C 0.3992(17) 0.2128(10) 0.4467(14) 0.103(6) Uani 0.5 1 d D U P C 1
H47 H 0.4228 0.1972 0.3900 0.123 Uiso 0.5 1 calc R U P C 1
H48 H 0.3102 0.2142 0.4598 0.123 Uiso 0.5 1 calc R U P C 1
H46 H 0.4368 0.1659 0.4840 0.123 Uiso 0.5 1 calc R U P C 1
C147 C 0.3865(15) 0.2923(11) 0.4626(12) 0.093(7) Uani 0.5 1 d D U P C 2
C148 C 0.2708(13) 0.2403(9) 0.4873(11) 0.095(5) Uani 0.5 1 d D U P C 2
H49 H 0.2864 0.1888 0.5283 0.114 Uiso 0.5 1 calc R U P C 2
H51 H 0.2472 0.2157 0.4388 0.114 Uiso 0.5 1 calc R U P C 2
H50 H 0.2048 0.2829 0.5105 0.114 Uiso 0.5 1 calc R U P C 2
C149 C 0.446(2) 0.331(2) 0.5298(16) 0.113(8) Uani 0.5 1 d D U P C 2
H52 H 0.3833 0.3657 0.5654 0.135 Uiso 0.5 1 calc R U P C 2
H53 H 0.5080 0.3731 0.5044 0.135 Uiso 0.5 1 calc R U P C 2
H54 H 0.4840 0.2800 0.5625 0.135 Uiso 0.5 1 calc R U P C 2
C150 C 0.4892(14) 0.2312(12) 0.4152(12) 0.095(5) Uani 0.5 1 d D U P C 2
H56 H 0.5244 0.1845 0.4538 0.114 Uiso 0.5 1 calc R U P C 2
H55 H 0.5530 0.2705 0.3877 0.114 Uiso 0.5 1 calc R U P C 2
H57 H 0.4551 0.2000 0.3741 0.114 Uiso 0.5 1 calc R U P C 2

loop_
_atom_site_aniso_label
_atom_site_aniso_U_11
_atom_site_aniso_U_22
_atom_site_aniso_U_33
_atom_site_aniso_U_23
_atom_site_aniso_U_13
_atom_site_aniso_U_12
Zn1 0.0503(6) 0.0417(7) 0.0843(12) -0.0091(7) -0.0179(6) 0.0151(5)
O1 0.060(2) 0.039(3) 0.074(4) -0.006(3) 0.002(2) 0.0180(19)
O2 0.050(2) 0.063(3) 0.100(5) -0.012(3) -0.020(3) -0.004(2)
O3 0.055(3) 0.045(3) 0.088(5) -0.005(3) -0.025(3) 0.0132(19)
O11 0.052(2) 0.053(3) 0.072(4) -0.008(3) -0.016(2) 0.0228(19)
O12 0.084(3) 0.057(3) 0.072(5) -0.006(3) -0.003(3) 0.040(2)
O21 0.059(3) 0.092(4) 0.145(7) -0.008(4) -0.037(4) 0.004(3)
O31 0.084(3) 0.115(4) 0.124(6) -0.031(4) 0.021(3) -0.024(3)
O32 0.124(4) 0.130(5) 0.160(8) -0.055(5) 0.029(4) -0.048(4)
O41 0.074(3) 0.075(3) 0.170(7) -0.020(4) -0.059(4) 0.003(3)
O42 0.145(5) 0.123(5) 0.153(8) -0.051(5) -0.014(6) 0.003(5)
O51 0.200(9) 0.150(9) 0.147(10) -0.043(7) -0.002(8) -0.068(7)
O52 0.213(8) 0.151(9) 0.141(10) -0.022(7) -0.011(8) -0.044(7)
O51B 0.189(9) 0.112(7) 0.114(10) -0.026(6) -0.047(7) -0.022(7)
O52B 0.133(7) 0.159(9) 0.207(12) -0.015(9) -0.022(7) 0.016(7)
N1 0.042(3) 0.031(3) 0.061(5) -0.014(3) -0.005(3) 0.003(2)
C1 0.048(4) 0.042(4) 0.071(7) -0.008(5) 0.001(5) -0.003(3)
C11 0.038(3) 0.039(4) 0.063(7) -0.004(4) -0.006(4) 0.011(3)
C12 0.025(3) 0.043(4) 0.059(6) -0.016(4) -0.010(3) -0.002(3)
C13 0.037(3) 0.038(4) 0.056(6) 0.000(4) -0.013(4) 0.004(3)
C14 0.054(4) 0.043(4) 0.082(8) -0.006(4) -0.016(4) 0.005(3)
C15 0.064(4) 0.063(5) 0.061(6) -0.014(4) -0.009(4) 0.020(3)
C16 0.054(4) 0.035(4) 0.075(7) 0.004(4) -0.009(4) 0.014(3)
C17 0.034(3) 0.033(4) 0.062(6) -0.013(4) -0.016(3) 0.003(3)
C18 0.030(3) 0.039(4) 0.062(6) -0.014(4) -0.013(3) 0.004(2)
C21 0.080(5) 0.114(7) 0.154(11) 0.017(6) -0.042(6) -0.015(6)
C22 0.060(5) 0.104(7) 0.172(13) -0.055(7) 0.011(6) -0.012(5)
C31 0.068(5) 0.115(7) 0.194(11) -0.059(7) -0.028(6) 0.028(5)
C32 0.181(10) 0.176(10) 0.279(15) -0.158(10) 0.052(10) -0.061(8)
C33 0.119(6) 0.115(7) 0.160(11) -0.077(7) 0.018(6) 0.000(6)
C34 0.116(7) 0.172(9) 0.206(13) -0.095(9) 0.049(8) -0.005(7)
C41 0.079(6) 0.108(9) 0.27(2) -0.059(9) -0.059(9) 0.022(6)
C42 0.114(8) 0.104(9) 0.28(2) -0.077(10) -0.002(11) -0.003(7)
C43 0.112(6) 0.067(6) 0.172(14) -0.003(7) -0.052(8) 0.000(5)
C44 0.085(5) 0.091(6) 0.164(12) 0.007(6) -0.065(6) -0.008(4)
C51 0.186(10) 0.110(10) 0.149(12) -0.058(8) -0.009(9) -0.034(8)
C52 0.151(9) 0.076(9) 0.143(12) -0.021(7) -0.037(8) -0.029(7)
C53 0.192(8) 0.130(9) 0.139(10) -0.040(7) -0.017(8) -0.031(7)
C54 0.192(10) 0.113(9) 0.126(10) -0.043(7) -0.037(9) -0.051(8)
C51B 0.187(9) 0.137(9) 0.139(10) -0.034(7) -0.024(8) -0.020(8)
C52B 0.207(9) 0.125(8) 0.155(11) -0.029(7) -0.018(8) -0.018(8)
C53B 0.165(9) 0.178(10) 0.147(12) -0.056(9) -0.038(9) 0.001(9)
C54B 0.197(10) 0.133(9) 0.132(12) -0.029(9) -0.031(9) -0.022(8)
C111 0.039(3) 0.040(4) 0.053(6) -0.003(3) -0.016(3) 0.011(3)
C112 0.047(3) 0.056(4) 0.080(7) -0.028(4) -0.019(4) 0.009(3)
C113 0.069(4) 0.060(5) 0.101(8) -0.041(5) -0.033(4) 0.035(3)
C114 0.081(4) 0.041(4) 0.072(7) -0.011(4) -0.027(4) 0.014(4)
C115 0.068(4) 0.051(4) 0.069(7) -0.013(4) -0.017(4) -0.012(4)
C116 0.049(3) 0.054(4) 0.053(6) -0.017(4) -0.005(3) 0.014(3)
C117 0.115(6) 0.063(5) 0.091(9) -0.019(5) -0.032(6) 0.006(5)
C118 0.140(6) 0.071(5) 0.092(8) -0.026(5) -0.031(6) -0.015(4)
C119 0.143(7) 0.119(7) 0.298(16) -0.142(9) -0.071(8) 0.071(5)
C120 0.302(11) 0.052(5) 0.128(11) -0.006(6) -0.079(9) -0.033(7)
C121 0.045(4) 0.036(4) 0.071(7) -0.011(4) 0.000(4) 0.007(3)
C122 0.045(4) 0.139(6) 0.061(7) 0.000(5) -0.014(4) -0.006(4)
C123 0.050(4) 0.109(6) 0.090(9) -0.018(6) 0.010(4) -0.016(4)
C124 0.043(4) 0.077(5) 0.086(8) -0.016(5) -0.007(5) -0.011(3)
C125 0.046(4) 0.158(7) 0.084(8) -0.020(6) -0.016(4) -0.033(4)
C126 0.052(4) 0.101(5) 0.069(7) -0.005(5) -0.001(4) -0.022(4)
C127 0.049(4) 0.074(5) 0.114(9) -0.048(5) -0.010(5) -0.005(3)
C128 0.047(4) 0.153(8) 0.312(15) -0.154(9) -0.043(6) 0.016(4)
C129 0.100(5) 0.269(11) 0.112(10) 0.009(8) -0.009(6) -0.121(7)
C130 0.061(4) 0.068(4) 0.107(8) -0.015(5) -0.025(5) -0.001(3)
C131 0.046(3) 0.032(3) 0.064(6) -0.011(3) -0.007(3) -0.004(3)
C132 0.055(3) 0.053(4) 0.061(6) 0.001(4) -0.015(3) -0.009(3)
C133 0.079(4) 0.033(4) 0.065(7) -0.004(4) -0.012(4) 0.003(3)
C134 0.106(5) 0.034(4) 0.082(7) 0.009(4) -0.032(5) 0.000(4)
C135 0.168(6) 0.041(4) 0.098(8) -0.001(5) -0.080(6) 0.008(4)
C136 0.122(5) 0.030(4) 0.104(8) -0.019(4) -0.054(5) 0.009(3)
C137 0.090(8) 0.048(8) 0.062(10) 0.003(9) -0.041(9) -0.010(9)
C138 0.075(7) 0.096(11) 0.155(17) 0.037(12) -0.041(9) 0.023(7)
C139 0.117(12) 0.058(10) 0.075(11) 0.015(9) -0.026(10) -0.036(11)
C140 0.149(13) 0.031(8) 0.142(19) 0.001(9) -0.074(15) -0.005(9)
C147 0.113(10) 0.075(14) 0.101(15) -0.009(10) -0.054(9) 0.002(7)
C148 0.146(10) 0.052(9) 0.084(16) 0.004(9) -0.014(10) 0.005(8)
C149 0.19(2) 0.059(14) 0.101(17) 0.016(12) -0.082(15) 0.008(14)
C150 0.111(10) 0.075(12) 0.106(16) 0.012(10) -0.062(10) 0.008(9)

loop_
_atom_type_symbol
_atom_type_description
_atom_type_scat_dispersion_real
_atom_type_scat_dispersion_imag
_atom_type_scat_source
C C 0.0033 0.0016 'International Tables Vol C Tables 4.2.6.8 and 6.1.1.4'
H H 0.0000 0.0000 'International Tables Vol C Tables 4.2.6.8 and 6.1.1.4'
N N 0.0061 0.0033 'International Tables Vol C Tables 4.2.6.8 and 6.1.1.4'
O O 0.0106 0.0060 'International Tables Vol C Tables 4.2.6.8 and 6.1.1.4'
Zn Zn 0.2839 1.4301 'International Tables Vol C Tables 4.2.6.8 and 6.1.1.4'

loop_
_geom_angle_atom_site_label_1
_geom_angle_atom_site_label_2
_geom_angle_atom_site_label_3
_geom_angle
_geom_angle_site_symmetry_1
_geom_angle_site_symmetry_3
O11 Zn1 O11 180.0 . 2_575
O11 Zn1 O3 91.92(16) . .
O11 Zn1 O3 88.08(16) 2_575 .
O11 Zn1 O3 88.08(16) . 2_575
O11 Zn1 O3 91.92(16) 2_575 2_575
O3 Zn1 O3 180.0 . 2_575
O11 Zn1 O2 93.02(15) . 2_575
O11 Zn1 O2 86.98(15) 2_575 2_575
O3 Zn1 O2 91.07(17) . 2_575
O3 Zn1 O2 88.92(17) 2_575 2_575
O11 Zn1 O2 86.98(15) . .
O11 Zn1 O2 93.02(15) 2_575 .
O3 Zn1 O2 88.92(17) . .
O3 Zn1 O2 91.08(17) 2_575 .
O2 Zn1 O2 180.0 2_575 .
Zn1 O2 H2 110(4) . .
Zn1 O2 H3 128(4) . .
H2 O2 H3 99(5) . .
Zn1 O3 H4 111(5) . .
Zn1 O3 H5 111(4) . .
H4 O3 H5 94(5) . .
C1 O11 Zn1 128.8(5) . .
C22 O21 C21 107.1(5) 2_675 .
C34 O31 C31 109.0(7) . .
C32 O32 C33 108.5(8) . .
C44 O41 C41 108.3(7) . .
C43 O42 C42 110.8(9) . .
C54 O51 C51 107.4(15) . .
C52 O52 C53 111.6(15) . .
C54B O51B C51B 126.7(17) . .
C53B O52B C52B 112.5(14) . .
C17 N1 C12 127.5(6) . .
C17 N1 H1 121(3) . .
C12 N1 H1 111(3) . .
O12 C1 O11 124.4(7) . .
O12 C1 C11 119.4(6) . .
O11 C1 C11 116.2(7) . .
C16 C11 C12 117.5(6) . .
C16 C11 C1 118.9(6) . .
C12 C11 C1 123.5(7) . .
C13 C12 N1 124.2(5) . .
C13 C12 C11 118.7(7) . .
N1 C12 C11 117.1(6) . .
C14 C13 C12 121.6(5) . .
C14 C13 H6 119.2 . .
C12 C13 H6 119.2 . .
C13 C14 C15 122.5(7) . .
C13 C14 H7 118.7 . .
C15 C14 H7 118.7 . .
C14 C15 C16 115.6(7) . .
C14 C15 H8 122.2 . .
C16 C15 H8 122.2 . .
C11 C16 C15 124.1(5) . .
C11 C16 H9 117.9 . .
C15 C16 H9 117.9 . .
O1 C17 N1 123.3(6) . .
O1 C17 C18 123.3(5) . .
N1 C17 C18 113.2(5) . .
C111 C18 C131 111.6(5) . .
C111 C18 C121 110.8(4) . .
C131 C18 C121 108.7(4) . .
C111 C18 C17 109.7(4) . .
C131 C18 C17 109.8(4) . .
C121 C18 C17 106.2(5) . .
O21 C21 C22 113.7(6) . .
O21 C21 H58 108.8 . .
C22 C21 H58 108.8 . .
O21 C21 H59 108.8 . .
C22 C21 H59 108.8 . .
H58 C21 H59 107.7 . .
O21 C22 C21 112.5(8) 2_675 .
O21 C22 H61 109.1 2_675 .
C21 C22 H61 109.1 . .
O21 C22 H60 109.1 2_675 .
C21 C22 H60 109.1 . .
H61 C22 H60 107.8 . .
C32 C31 O31 109.9(7) . .
C32 C31 H62 109.7 . .
O31 C31 H62 109.7 . .
C32 C31 H63 109.7 . .
O31 C31 H63 109.7 . .
H62 C31 H63 108.2 . .
C31 C32 O32 115.0(10) . .
C31 C32 H64 108.5 . .
O32 C32 H64 108.5 . .
C31 C32 H65 108.5 . .
O32 C32 H65 108.5 . .
H64 C32 H65 107.5 . .
C34 C33 O32 109.9(8) . .
C34 C33 H67 109.7 . .
O32 C33 H67 109.7 . .
C34 C33 H66 109.7 . .
O32 C33 H66 109.7 . .
H67 C33 H66 108.2 . .
C33 C34 O31 119.5(9) . .
C33 C34 H68 107.4 . .
O31 C34 H68 107.4 . .
C33 C34 H69 107.4 . .
O31 C34 H69 107.4 . .
H68 C34 H69 107.0 . .
O41 C41 C42 110.6(8) . .
O41 C41 H70 109.5 . .
C42 C41 H70 109.5 . .
O41 C41 H71 109.5 . .
C42 C41 H71 109.5 . .
H70 C41 H71 108.1 . .
O42 C42 C41 107.8(9) . .
O42 C42 H73 110.2 . .
C41 C42 H73 110.2 . .
O42 C42 H72 110.2 . .
C41 C42 H72 110.2 . .
H73 C42 H72 108.5 . .
O42 C43 C44 110.4(7) . .
O42 C43 H75 109.6 . .
C44 C43 H75 109.6 . .
O42 C43 H74 109.6 . .
C44 C43 H74 109.6 . .
H75 C43 H74 108.1 . .
O41 C44 C43 109.3(5) . .
O41 C44 H76 109.8 . .
C43 C44 H76 109.8 . .
O41 C44 H77 109.8 . .
C43 C44 H77 109.8 . .
H76 C44 H77 108.3 . .
C52 C51 O51 118.0(15) . .
C52 C51 H78 107.8 . .
O51 C51 H78 107.8 . .
C52 C51 H79 107.8 . .
O51 C51 H79 107.8 . .
H78 C51 H79 107.2 . .
O52 C52 C51 110.9(14) . .
O52 C52 H81 109.5 . .
C51 C52 H81 109.5 . .
O52 C52 H80 109.5 . .
C51 C52 H80 109.5 . .
H81 C52 H80 108.0 . .
O52 C53 C54 107.2(17) . .
O52 C53 H82 110.3 . .
C54 C53 H82 110.3 . .
O52 C53 H83 110.3 . .
C54 C53 H83 110.3 . .
H82 C53 H83 108.5 . .
O51 C54 C53 110(2) . .
O51 C54 H85 109.7 . .
C53 C54 H85 109.7 . .
O51 C54 H84 109.7 . .
C53 C54 H84 109.7 . .
H85 C54 H84 108.2 . .
O51B C51B C52B 111(2) . .
O51B C51B H78B 109.5 . .
C52B C51B H78B 109.5 . .
O51B C51B H79B 109.5 . .
C52B C51B H79B 109.5 . .
H78B C51B H79B 108.1 . .
O52B C52B C51B 119.9(17) . .
O52B C52B H81B 107.4 . .
C51B C52B H81B 107.4 . .
O52B C52B H80B 107.4 . .
C51B C52B H80B 107.4 . .
H81B C52B H80B 106.9 . .
O52B C53B C54B 123.9(17) . .
O52B C53B H82B 106.4 . .
C54B C53B H82B 106.4 . .
O52B C53B H83B 106.4 . .
C54B C53B H83B 106.4 . .
H82B C53B H83B 106.4 . .
O51B C54B C53B 116.8(18) . .
O51B C54B H85B 108.1 . .
C53B C54B H85B 108.1 . .
O51B C54B H84B 108.1 . .
C53B C54B H84B 108.1 . .
H85B C54B H84B 107.3 . .
C112 C111 C116 115.4(5) . .
C112 C111 C18 124.3(5) . .
C116 C111 C18 120.3(4) . .
C111 C112 C113 122.4(5) . .
C111 C112 H10 118.8 . .
C113 C112 H10 118.8 . .
C114 C113 C112 122.7(5) . .
C114 C113 H11 118.6 . .
C112 C113 H11 118.6 . .
C113 C114 C115 115.1(6) . .
C113 C114 C117 124.6(6) . .
C115 C114 C117 120.2(6) . .
C116 C115 C114 121.7(6) . .
C116 C115 H12 119.2 . .
C114 C115 H12 119.2 . .
C115 C116 C111 122.6(5) . .
C115 C116 H13 118.7 . .
C111 C116 H13 118.7 . .
C119 C117 C114 112.7(6) . .
C119 C117 C118 110.1(8) . .
C114 C117 C118 108.8(6) . .
C119 C117 C120 108.7(7) . .
C114 C117 C120 108.8(7) . .
C118 C117 C120 107.5(6) . .
C117 C118 H14 109.5 . .
C117 C118 H15 109.5 . .
H14 C118 H15 109.5 . .
C117 C118 H16 109.5 . .
H14 C118 H16 109.5 . .
H15 C118 H16 109.5 . .
C117 C119 H18 109.5 . .
C117 C119 H17 109.5 . .
H18 C119 H17 109.5 . .
C117 C119 H19 109.5 . .
H18 C119 H19 109.5 . .
H17 C119 H19 109.5 . .
C117 C120 H22 109.5 . .
C117 C120 H20 109.5 . .
H22 C120 H20 109.5 . .
C117 C120 H21 109.5 . .
H22 C120 H21 109.5 . .
H20 C120 H21 109.5 . .
C122 C121 C126 116.4(5) . .
C122 C121 C18 119.9(7) . .
C126 C121 C18 123.8(6) . .
C121 C122 C123 122.0(7) . .
C121 C122 H23 119.0 . .
C123 C122 H23 119.0 . .
C124 C123 C122 121.3(7) . .
C124 C123 H24 119.4 . .
C122 C123 H24 119.4 . .
C123 C124 C125 116.8(6) . .
C123 C124 C127 122.7(8) . .
C125 C124 C127 120.5(8) . .
C124 C125 C126 122.0(7) . .
C124 C125 H25 119.0 . .
C126 C125 H25 119.0 . .
C121 C126 C125 121.3(7) . .
C121 C126 H26 119.4 . .
C125 C126 H26 119.4 . .
C128 C127 C130 108.2(7) . .
C128 C127 C129 111.1(7) . .
C130 C127 C129 107.8(5) . .
C128 C127 C124 106.6(5) . .
C130 C127 C124 111.5(6) . .
C129 C127 C124 111.6(6) . .
C127 C128 H28 109.5 . .
C127 C128 H29 109.5 . .
H28 C128 H29 109.5 . .
C127 C128 H27 109.5 . .
H28 C128 H27 109.5 . .
H29 C128 H27 109.5 . .
C127 C129 H30 109.5 . .
C127 C129 H32 109.5 . .
H30 C129 H32 109.5 . .
C127 C129 H31 109.5 . .
H30 C129 H31 109.5 . .
H32 C129 H31 109.5 . .
C127 C130 H33 109.5 . .
C127 C130 H34 109.5 . .
H33 C130 H34 109.5 . .
C127 C130 H35 109.5 . .
H33 C130 H35 109.5 . .
H34 C130 H35 109.5 . .
C136 C131 C132 116.6(5) . .
C136 C131 C18 123.9(5) . .
C132 C131 C18 119.4(6) . .
C131 C132 C133 120.8(6) . .
C131 C132 H36 119.6 . .
C133 C132 H36 119.6 . .
C134 C133 C132 122.2(6) . .
C134 C133 H37 118.9 . .
C132 C133 H37 118.9 . .
C133 C134 C135 115.8(5) . .
C133 C134 C137 126.0(8) . .
C135 C134 C137 117.2(8) . .
C133 C134 C147 115.0(9) . .
C135 C134 C147 127.8(10) . .
C134 C135 C136 122.1(7) . .
C134 C135 H38 118.9 . .
C136 C135 H38 118.9 . .
C131 C136 C135 122.5(6) . .
C131 C136 H39 118.8 . .
C135 C136 H39 118.8 . .
C140 C137 C138 109.8(14) . .
C140 C137 C139 104.2(17) . .
C138 C137 C139 108.8(15) . .
C140 C137 C134 108.2(11) . .
C138 C137 C134 116.7(11) . .
C139 C137 C134 108.4(17) . .
C137 C138 H42 109.5 . .
C137 C138 H41 109.5 . .
H42 C138 H41 109.5 . .
C137 C138 H40 109.5 . .
H42 C138 H40 109.5 . .
H41 C138 H40 109.5 . .
C137 C139 H44 109.5 . .
C137 C139 H45 109.5 . .
H44 C139 H45 109.5 . .
C137 C139 H43 109.5 . .
H44 C139 H43 109.5 . .
H45 C139 H43 109.5 . .
C137 C140 H47 109.5 . .
C137 C140 H48 109.5 . .
H47 C140 H48 109.5 . .
C137 C140 H46 109.5 . .
H47 C140 H46 109.5 . .
H48 C140 H46 109.5 . .
C148 C147 C149 118.8(17) . .
C148 C147 C150 111.4(14) . .
C149 C147 C150 105.7(18) . .
C148 C147 C134 115.2(12) . .
C149 C147 C134 101.9(16) . .
C150 C147 C134 102.1(12) . .
C147 C148 H49 109.5 . .
C147 C148 H51 109.5 . .
H49 C148 H51 109.5 . .
C147 C148 H50 109.5 . .
H49 C148 H50 109.5 . .
H51 C148 H50 109.5 . .
C147 C149 H52 109.5 . .
C147 C149 H53 109.5 . .
H52 C149 H53 109.5 . .
C147 C149 H54 109.5 . .
H52 C149 H54 109.5 . .
H53 C149 H54 109.5 . .
C147 C150 H56 109.5 . .
C147 C150 H55 109.5 . .
H56 C150 H55 109.5 . .
C147 C150 H57 109.5 . .
H56 C150 H57 109.5 . .
H55 C150 H57 109.5 . .

loop_
_geom_bond_atom_site_label_1
_geom_bond_atom_site_label_2
_geom_bond_distance
_geom_bond_site_symmetry_2
Zn1 O11 2.040(3) .
Zn1 O11 2.040(3) 2_575
Zn1 O3 2.100(5) .
Zn1 O3 2.100(5) 2_575
Zn1 O2 2.151(4) 2_575
Zn1 O2 2.151(4) .
O1 C17 1.224(6) .
O2 H2 0.839(19) .
O2 H3 0.85(2) .
O3 H4 0.831(19) .
O3 H5 0.83(2) .
O11 C1 1.281(7) .
O12 C1 1.228(8) .
O21 C22 1.392(10) 2_675
O21 C21 1.396(8) .
O31 C34 1.404(10) .
O31 C31 1.420(8) .
O32 C32 1.397(11) .
O32 C33 1.437(8) .
O41 C44 1.438(6) .
O41 C41 1.452(11) .
O42 C43 1.367(9) .
O42 C42 1.445(10) .
O51 C54 1.386(16) .
O51 C51 1.535(14) .
O52 C52 1.366(14) .
O52 C53 1.464(14) .
O51B C54B 1.256(15) .
O51B C51B 1.356(16) .
O52B C53B 1.337(14) .
O52B C52B 1.413(15) .
N1 C17 1.363(6) .
N1 C12 1.400(7) .
N1 H1 0.942(19) .
C1 C11 1.505(9) .
C11 C16 1.369(8) .
C11 C12 1.427(7) .
C12 C13 1.392(8) .
C13 C14 1.337(8) .
C13 H6 0.9500 .
C14 C15 1.397(7) .
C14 H7 0.9500 .
C15 C16 1.404(8) .
C15 H8 0.9500 .
C16 H9 0.9500 .
C17 C18 1.563(8) .
C18 C111 1.513(7) .
C18 C131 1.553(7) .
C18 C121 1.556(6) .
C21 C22 1.468(9) .
C21 H58 0.9900 .
C21 H59 0.9900 .
C22 O21 1.392(10) 2_675
C22 H61 0.9900 .
C22 H60 0.9900 .
C31 C32 1.349(10) .
C31 H62 0.9900 .
C31 H63 0.9900 .
C32 H64 0.9900 .
C32 H65 0.9900 .
C33 C34 1.342(8) .
C33 H67 0.9900 .
C33 H66 0.9900 .
C34 H68 0.9900 .
C34 H69 0.9900 .
C41 C42 1.474(14) .
C41 H70 0.9900 .
C41 H71 0.9900 .
C42 H73 0.9900 .
C42 H72 0.9900 .
C43 C44 1.531(10) .
C43 H75 0.9900 .
C43 H74 0.9900 .
C44 H76 0.9900 .
C44 H77 0.9900 .
C51 C52 1.388(15) .
C51 H78 0.9900 .
C51 H79 0.9900 .
C52 H81 0.9900 .
C52 H80 0.9900 .
C53 C54 1.479(17) .
C53 H82 0.9900 .
C53 H83 0.9900 .
C54 H85 0.9900 .
C54 H84 0.9900 .
C51B C52B 1.444(16) .
C51B H78B 0.9900 .
C51B H79B 0.9900 .
C52B H81B 0.9900 .
C52B H80B 0.9900 .
C53B C54B 1.418(16) .
C53B H82B 0.9900 .
C53B H83B 0.9900 .
C54B H85B 0.9900 .
C54B H84B 0.9900 .
C111 C112 1.366(7) .
C111 C116 1.402(6) .
C112 C113 1.389(7) .
C112 H10 0.9500 .
C113 C114 1.385(7) .
C113 H11 0.9500 .
C114 C115 1.400(8) .
C114 C117 1.510(9) .
C115 C116 1.379(7) .
C115 H12 0.9500 .
C116 H13 0.9500 .
C117 C119 1.470(9) .
C117 C118 1.530(8) .
C117 C120 1.531(10) .
C118 H14 0.9800 .
C118 H15 0.9800 .
C118 H16 0.9800 .
C119 H18 0.9800 .
C119 H17 0.9800 .
C119 H19 0.9800 .
C120 H22 0.9800 .
C120 H20 0.9800 .
C120 H21 0.9800 .
C121 C122 1.356(8) .
C121 C126 1.364(9) .
C122 C123 1.414(7) .
C122 H23 0.9500 .
C123 C124 1.347(9) .
C123 H24 0.9500 .
C124 C125 1.359(9) .
C124 C127 1.556(7) .
C125 C126 1.402(6) .
C125 H25 0.9500 .
C126 H26 0.9500 .
C127 C128 1.502(8) .
C127 C130 1.505(9) .
C127 C129 1.532(9) .
C128 H28 0.9800 .
C128 H29 0.9800 .
C128 H27 0.9800 .
C129 H30 0.9800 .
C129 H32 0.9800 .
C129 H31 0.9800 .
C130 H33 0.9800 .
C130 H34 0.9800 .
C130 H35 0.9800 .
C131 C136 1.362(8) .
C131 C132 1.391(6) .
C132 C133 1.413(7) .
C132 H36 0.9500 .
C133 C134 1.378(8) .
C133 H37 0.9500 .
C134 C135 1.384(7) .
C134 C137 1.573(14) .
C134 C147 1.576(15) .
C135 C136 1.393(7) .
C135 H38 0.9500 .
C136 H39 0.9500 .
C137 C140 1.493(14) .
C137 C138 1.514(14) .
C137 C139 1.535(17) .
C138 H42 0.9800 .
C138 H41 0.9800 .
C138 H40 0.9800 .
C139 H44 0.9800 .
C139 H45 0.9800 .
C139 H43 0.9800 .
C140 H47 0.9800 .
C140 H48 0.9800 .
C140 H46 0.9800 .
C147 C148 1.529(15) .
C147 C149 1.534(17) .
C147 C150 1.555(16) .
C148 H49 0.9800 .
C148 H51 0.9800 .
C148 H50 0.9800 .
C149 H52 0.9800 .
C149 H53 0.9800 .
C149 H54 0.9800 .
C150 H56 0.9800 .
C150 H55 0.9800 .
C150 H57 0.9800 .

loop_
_geom_torsion_atom_site_label_1
_geom_torsion_atom_site_label_2
_geom_torsion_atom_site_label_3
_geom_torsion_atom_site_label_4
_geom_torsion
_geom_torsion_site_symmetry_1
_geom_torsion_site_symmetry_4
Zn1 O11 C1 O12 6.3(9) . .
Zn1 O11 C1 C11 -176.4(3) . .
O12 C1 C11 C16 -161.7(6) . .
O11 C1 C11 C16 20.8(8) . .
O12 C1 C11 C12 14.1(9) . .
O11 C1 C11 C12 -163.4(5) . .
C17 N1 C12 C13 -27.4(8) . .
C17 N1 C12 C11 151.6(4) . .
C16 C11 C12 C13 -0.4(8) . .
C1 C11 C12 C13 -176.3(5) . .
C16 C11 C12 N1 -179.4(5) . .
C1 C11 C12 N1 4.7(7) . .
N1 C12 C13 C14 179.7(5) . .
C11 C12 C13 C14 0.7(8) . .
C12 C13 C14 C15 -1.7(9) . .
C13 C14 C15 C16 2.1(8) . .
C12 C11 C16 C15 0.9(9) . .
C1 C11 C16 C15 177.0(5) . .
C14 C15 C16 C11 -1.7(9) . .
C12 N1 C17 O1 13.5(7) . .
C12 N1 C17 C18 -162.6(4) . .
O1 C17 C18 C111 148.4(4) . .
N1 C17 C18 C111 -35.5(5) . .
O1 C17 C18 C131 25.5(7) . .
N1 C17 C18 C131 -158.4(4) . .
O1 C17 C18 C121 -91.8(5) . .
N1 C17 C18 C121 84.3(5) . .
C22 O21 C21 C22 -55.1(10) 2_675 .
O21 C21 C22 O21 58.1(9) . 2_675
C34 O31 C31 C32 50.2(12) . .
O31 C31 C32 O32 -59.8(14) . .
C33 O32 C32 C31 59.1(13) . .
C32 O32 C33 C34 -50.2(12) . .
O32 C33 C34 O31 50.0(13) . .
C31 O31 C34 C33 -49.5(12) . .
C44 O41 C41 C42 -60.7(10) . .
C43 O42 C42 C41 -61.7(11) . .
O41 C41 C42 O42 61.2(12) . .
C42 O42 C43 C44 60.3(9) . .
C41 O41 C44 C43 56.8(8) . .
O42 C43 C44 O41 -58.4(9) . .
C54 O51 C51 C52 48(2) . .
C53 O52 C52 C51 55(2) . .
O51 C51 C52 O52 -47(2) . .
C52 O52 C53 C54 -64(2) . .
C51 O51 C54 C53 -55(2) . .
O52 C53 C54 O51 66(2) . .
C54B O51B C51B C52B -21(4) . .
C53B O52B C52B C51B -28(3) . .
O51B C51B C52B O52B 36(3) . .
C52B O52B C53B C54B 3(3) . .
C51B O51B C54B C53B -2(4) . .
O52B C53B C54B O51B 12(4) . .
C131 C18 C111 C112 -113.4(6) . .
C121 C18 C111 C112 7.9(8) . .
C17 C18 C111 C112 124.7(6) . .
C131 C18 C111 C116 66.8(7) . .
C121 C18 C111 C116 -171.9(5) . .
C17 C18 C111 C116 -55.0(6) . .
C116 C111 C112 C113 -1.2(9) . .
C18 C111 C112 C113 179.0(6) . .
C111 C112 C113 C114 -1.1(11) . .
C112 C113 C114 C115 3.0(10) . .
C112 C113 C114 C117 -179.7(7) . .
C113 C114 C115 C116 -2.8(9) . .
C117 C114 C115 C116 179.9(6) . .
C114 C115 C116 C111 0.6(10) . .
C112 C111 C116 C115 1.4(8) . .
C18 C111 C116 C115 -178.8(6) . .
C113 C114 C117 C119 4.5(11) . .
C115 C114 C117 C119 -178.4(7) . .
C113 C114 C117 C118 126.9(7) . .
C115 C114 C117 C118 -56.0(9) . .
C113 C114 C117 C120 -116.2(8) . .
C115 C114 C117 C120 60.9(8) . .
C111 C18 C121 C122 -76.6(6) . .
C131 C18 C121 C122 46.3(7) . .
C17 C18 C121 C122 164.3(5) . .
C111 C18 C121 C126 103.5(7) . .
C131 C18 C121 C126 -133.5(6) . .
C17 C18 C121 C126 -15.5(7) . .
C126 C121 C122 C123 -3.8(9) . .
C18 C121 C122 C123 176.3(5) . .
C121 C122 C123 C124 0.2(10) . .
C122 C123 C124 C125 4.0(10) . .
C122 C123 C124 C127 -177.1(5) . .
C123 C124 C125 C126 -4.7(10) . .
C127 C124 C125 C126 176.4(5) . .
C122 C121 C126 C125 3.1(9) . .
C18 C121 C126 C125 -177.0(5) . .
C124 C125 C126 C121 1.1(10) . .
C123 C124 C127 C128 96.3(9) . .
C125 C124 C127 C128 -84.8(9) . .
C123 C124 C127 C130 -145.7(7) . .
C125 C124 C127 C130 33.2(9) . .
C123 C124 C127 C129 -25.2(10) . .
C125 C124 C127 C129 153.7(7) . .
C111 C18 C131 C136 -5.2(8) . .
C121 C18 C131 C136 -127.7(6) . .
C17 C18 C131 C136 116.5(7) . .
C111 C18 C131 C132 172.4(5) . .
C121 C18 C131 C132 49.9(7) . .
C17 C18 C131 C132 -65.8(6) . .
C136 C131 C132 C133 -0.7(9) . .
C18 C131 C132 C133 -178.5(5) . .
C131 C132 C133 C134 0.0(10) . .
C132 C133 C134 C135 0.4(10) . .
C132 C133 C134 C137 -168.0(9) . .
C132 C133 C134 C147 167.6(8) . .
C133 C134 C135 C136 -0.2(11) . .
C137 C134 C135 C136 169.3(9) . .
C147 C134 C135 C136 -165.5(10) . .
C132 C131 C136 C135 0.9(10) . .
C18 C131 C136 C135 178.6(6) . .
C134 C135 C136 C131 -0.4(12) . .
C133 C134 C137 C140 -26.8(19) . .
C135 C134 C137 C140 164.9(13) . .
C133 C134 C137 C138 97.6(14) . .
C135 C134 C137 C138 -70.7(17) . .
C133 C134 C137 C139 -139.2(12) . .
C135 C134 C137 C139 52.5(14) . .
C133 C134 C147 C148 -53.8(17) . .
C135 C134 C147 C148 111.5(14) . .
C133 C134 C147 C149 176.2(13) . .
C135 C134 C147 C149 -18.5(19) . .
C133 C134 C147 C150 67.1(14) . .
C135 C134 C147 C150 -127.6(12) . .
